data_2105319
loop_
_publ_author_name
'Mocilac, Pavle'
'Gallagher, John F.'

_publ_section_title
;
 Entry point into new trimeric and tetrameric imide-based macrocyclic
 esters derived from isophthaloyl dichloride and methyl 6-aminonicotinate
;
_journal_coeditor_code GP5057
_journal_issue 1
_journal_name_full 'Acta Crystallographica Section B'
_journal_page_first 62
_journal_page_last 69
_journal_paper_doi 10.1107/S0108768112047416
_journal_volume 69
_journal_year 2013
_chemical_formula_moiety 'C45 H30 N6 O12'
_chemical_formula_sum 'C45 H30 N6 O12'
_chemical_formula_weight 846.75
_chemical_melting_point 490
_chemical_name_common (EsIO)3
_space_group_IT_number 2
_symmetry_cell_setting triclinic
_symmetry_space_group_name_Hall '-P 1'
_symmetry_space_group_name_H-M 'P -1'
_atom_sites_solution_hydrogens geom
_atom_sites_solution_primary direct
_atom_sites_solution_secondary difmap
_audit_creation_method SHELXL-97
_cell_angle_alpha 87.273(5)
_cell_angle_beta 83.350(7)
_cell_angle_gamma 89.825(4)
_cell_formula_units_Z 4
_cell_length_a 16.3411(13)
_cell_length_b 16.5747(4)
_cell_length_c 17.4806(16)
_cell_measurement_reflns_used 784
_cell_measurement_temperature 294(2)
_cell_measurement_theta_max 51.86
_cell_measurement_theta_min 2.54
_cell_volume 4697.4(6)
_computing_cell_refinement
;
CrysAlisPro, Agilent Technologies,
Version 1.171.34.49 (release 20-01-2011 CrysAlis171 .NET)
(compiled Jan 20 2011,15:58:25)
;
_computing_data_collection
;
CrysAlisPro, Agilent Technologies,
Version 1.171.34.49 (release 20-01-2011 CrysAlis171 .NET)
(compiled Jan 20 2011,15:58:25)
;
_computing_data_reduction
;
CrysAlisPro, Agilent Technologies,
Version 1.171.34.49 (release 20-01-2011 CrysAlis171 .NET)
(compiled Jan 20 2011,15:58:25)
;
_computing_molecular_graphics 'PLATON (Spek, 2009)'
_computing_publication_material SHELXL97
_computing_structure_refinement 'SHELXL97 (Sheldrick, 2008) and SORTX (McArdle, 1995)'
_computing_structure_solution 'SHELXS97 (Sheldrick, 2008)'
_diffrn_ambient_temperature 294(2)
_diffrn_measured_fraction_theta_full 0.981
_diffrn_measured_fraction_theta_max 0.981
_diffrn_measurement_device 'Xcalibur, Sapphire3, Gemini Ultra'
_diffrn_measurement_method '\w scans'
_diffrn_radiation_monochromator graphite
_diffrn_radiation_source 'Enhance (Cu) X-ray Source'
_diffrn_radiation_type CuK\a
_diffrn_radiation_wavelength 1.54184
_diffrn_reflns_av_R_equivalents 0.083
_diffrn_reflns_av_sigmaI/netI 0.1347
_diffrn_reflns_limit_h_max 16
_diffrn_reflns_limit_h_min -16
_diffrn_reflns_limit_k_max 16
_diffrn_reflns_limit_k_min -16
_diffrn_reflns_limit_l_max 17
_diffrn_reflns_limit_l_min -17
_diffrn_reflns_number 16648
_diffrn_reflns_theta_full 51.36
_diffrn_reflns_theta_max 51.36
_diffrn_reflns_theta_min 2.55
_diffrn_standards_decay_% 1
_exptl_absorpt_coefficient_mu 0.745
_exptl_absorpt_correction_T_max 0.9889
_exptl_absorpt_correction_T_min 0.6634
_exptl_absorpt_correction_type analytical
_exptl_absorpt_process_details '(ABSFAC, Clark and Reid, 1998)'
_exptl_crystal_colour colourless
_exptl_crystal_density_diffrn 1.197
_exptl_crystal_density_method 'not measured'
_exptl_crystal_description lath
_exptl_crystal_F_000 1752
_exptl_crystal_size_max 0.60
_exptl_crystal_size_mid 0.08
_exptl_crystal_size_min 0.015
_platon_squeeze_details
;
------------------------
SQUEEZE RUN on 23-2-2012
------------------------
Void  X(av) Y(av) Z(av) Volume Ang^3^ El-Count (e-) Vol/Electron Vol/Atom
=========================================================================
"12-015    "  PLATON-ADP-Anal  Page  233
=========================================================================
   1  0.000 0.498 0.500          977      306               3.2       26
Total (Positive) Electron Count in Voids/Cell =   306
Total (Fo-Fc)map Electron Count in  Unit Cell =   305
VOID-Fo-Fc-Map:    Rho(min) =     -0.66, Rho(max) =      3.98, RhoCutOff =  0.00
PeaksCloseToAtoms: Rho(min) =     -0.72, Rho(max) =      1.02, RhoCutOff =  0.50
:: Fo-scale =0.918619E+00 - SinT/L-Min = 0.20 for Fo/Fc-Scaling
:: Cycle = 25, R(F) = 0.28, Nref(Hemi) = 10049, R(F > 4SIGF) = 0.15 Nref =  3594
:: Reflection Data are READ from File : platon.fcf - ( OBS-Data)
:: Reflection Data are READ from File : platon.fcf - ( OBS-Data)
Total (positive electron count in voids/cell = 306)
Significant Residual Model Density Excursions:  -0.7, 1.0
Number of Missing reflections below sintheta/lambda = 2
Electron count uncertain
N: Number of Isotropic Non-H Atoms    72
W: Number of unusual anisotropic displacement parameters 1
N: Total Potential Solvent Accessible Void Vol    978.4 Ang^3^
N: Electron Count / Cell = 306 - To be included in D(calc), F000 & Mol.Wght.
The Platon SQUEEZE procedure was applied to recover 306 electrons per unit cell.
PLATON Reference : Spek, A.L. (2003), J. Appl. Cryst. 36, 7-13.
As the solvent composition derives from a mixture originating from a solvent
mixture of diethylether/n-hexane mixtures but with some CHCl3 and ethyl acetate
from the recrystallization, it is an extimation as to what could possibly be in
the solvent voids. Therefore, Dcalc, F(000), Mw remain as for the known and
refined components only. Therefore no changes have been made in the formula
for the calculation of intensive properties.
;
_refine_diff_density_max 0.468
_refine_diff_density_min -0.354
_refine_ls_extinction_method none
_refine_ls_goodness_of_fit_ref 0.914
_refine_ls_hydrogen_treatment constr
_refine_ls_matrix_type full
_refine_ls_number_parameters 1141
_refine_ls_number_reflns 10048
_refine_ls_number_restraints 0
_refine_ls_restrained_S_all 0.914
_refine_ls_R_factor_all 0.1851
_refine_ls_R_factor_gt 0.1214
_refine_ls_shift/su_max 0.000
_refine_ls_shift/su_mean 0.000
_refine_ls_structure_factor_coef Fsqd
_refine_ls_weighting_details 'w=1/[\s^2^(Fo^2^)+(0.1927P)^2^] where P=(Fo^2^+2Fc^2^)/3'
_refine_ls_weighting_scheme calc
_refine_ls_wR_factor_gt 0.3073
_refine_ls_wR_factor_ref 0.3517
_reflns_number_gt 4137
_reflns_number_total 10048
_reflns_threshold_expression I>2\s(I)
_cod_data_source_file gp5057.cif
_cod_data_source_block EsIO3_II_12-015_Squeeze
_cod_database_code 2105319

loop_
_symmetry_equiv_pos_as_xyz
'x, y, z'
'-x, -y, -z'

loop_
_atom_site_type_symbol
_atom_site_label
_atom_site_fract_x
_atom_site_fract_y
_atom_site_fract_z
_atom_site_U_iso_or_equiv
_atom_site_adp_type
_atom_site_calc_flag
_atom_site_refinement_flags
_atom_site_occupancy
_atom_site_symmetry_multiplicity
O O1A 0.2228(5) 0.1200(4) 0.8399(5) 0.092(2) Uani d . 1 1
C C1A 0.2783(7) 0.1529(7) 0.8633(6) 0.077(3) Uani d . 1 1
N N1 0.2813(5) 0.2399(4) 0.8644(5) 0.070(2) Uani d . 1 1
O O2A 0.1973(4) 0.3425(4) 0.8332(4) 0.095(2) Uani d . 1 1
C C2A 0.2380(6) 0.2836(6) 0.8106(7) 0.079(3) Uani d . 1 1
O O3A 0.4657(6) 0.2004(5) 0.5448(5) 0.117(3) Uani d . 1 1
C C3A 0.4121(9) 0.1689(7) 0.5919(7) 0.094(4) Uani d . 1 1
N N2 0.4155(5) 0.0920(6) 0.6183(5) 0.081(2) Uani d . 1 1
O O4A 0.4894(5) -0.0203(5) 0.5949(5) 0.119(3) Uani d . 1 1
C C4A 0.4907(8) 0.0515(8) 0.6092(6) 0.091(3) Uani d . 1 1
O O5A 0.6810(4) 0.2856(4) 0.7672(4) 0.094(2) Uani d . 1 1
C C5A 0.6413(6) 0.2246(6) 0.7708(6) 0.069(3) Uani d . 1 1
N N3 0.5935(5) 0.1998(4) 0.8392(5) 0.070(2) Uani d . 1 1
O O6A 0.6379(5) 0.0658(4) 0.8466(5) 0.105(3) Uani d . 1 1
C C6A 0.5806(7) 0.1115(6) 0.8568(5) 0.073(3) Uani d . 1 1
C C11 0.4934(6) 0.0893(5) 0.8811(5) 0.057(2) Uani d . 1 1
C C12 0.4265(6) 0.1372(5) 0.8726(5) 0.063(2) Uani d . 1 1
H H12 0.4348 0.1909 0.8556 0.075 Uiso calc R 1 1
C C13 0.3465(5) 0.1080(5) 0.8886(5) 0.059(2) Uani d . 1 1
C C14 0.3325(6) 0.0282(5) 0.9186(5) 0.069(3) Uani d . 1 1
H H14 0.2795 0.0071 0.9281 0.083 Uiso calc R 1 1
C C15 0.4008(7) -0.0181(5) 0.9336(6) 0.078(3) Uani d . 1 1
H H15 0.3926 -0.0685 0.9592 0.093 Uiso calc R 1 1
C C16 0.4792(7) 0.0088(6) 0.9117(6) 0.081(3) Uani d . 1 1
H H16 0.5236 -0.0256 0.9167 0.097 Uiso calc R 1 1
C C11A 0.2930(6) 0.2726(7) 0.9344(7) 0.075(3) Uani d . 1 1
N N12A 0.2685(5) 0.2340(5) 0.9994(6) 0.078(2) Uani d . 1 1
C C13A 0.2741(6) 0.2675(6) 1.0656(7) 0.075(3) Uani d . 1 1
H H13A 0.2586 0.2387 1.1120 0.090 Uiso calc R 1 1
C C14A 0.3036(6) 0.3467(6) 1.0655(7) 0.072(3) Uani d . 1 1
C C15A 0.3323(6) 0.3864(7) 0.9966(8) 0.085(3) Uani d . 1 1
H H15A 0.3526 0.4388 0.9957 0.102 Uiso calc R 1 1
C C16A 0.3306(6) 0.3495(7) 0.9327(7) 0.080(3) Uani d . 1 1
H H16A 0.3540 0.3735 0.8862 0.097 Uiso calc R 1 1
C C17A 0.2938(6) 0.3869(8) 1.1425(9) 0.086(3) Uani d . 1 1
O O11A 0.2856(6) 0.3495(6) 1.2028(6) 0.119(3) Uani d . 1 1
O O12A 0.3010(5) 0.4648(5) 1.1359(5) 0.113(3) Uani d . 1 1
C C18A 0.2859(10) 0.5080(9) 1.2107(10) 0.172(7) Uani d . 1 1
H H18A 0.3061 0.4755 1.2514 0.258 Uiso calc R 1 1
H H18B 0.2279 0.5169 1.2230 0.258 Uiso calc R 1 1
H H18C 0.3142 0.5590 1.2050 0.258 Uiso calc R 1 1
C C21 0.2527(6) 0.2670(5) 0.7280(6) 0.068(3) Uani d . 1 1
C C22 0.3193(6) 0.2220(6) 0.7008(6) 0.078(3) Uani d . 1 1
H H22 0.3522 0.1958 0.7341 0.094 Uiso calc R 1 1
C C23 0.3359(6) 0.2172(7) 0.6204(7) 0.086(3) Uani d . 1 1
C C24 0.2870(8) 0.2594(7) 0.5734(7) 0.094(3) Uani d . 1 1
H H24 0.3012 0.2599 0.5203 0.113 Uiso calc R 1 1
C C25 0.2193(9) 0.2998(8) 0.6012(8) 0.114(4) Uani d . 1 1
H H25 0.1848 0.3231 0.5677 0.136 Uiso calc R 1 1
C C26 0.2022(7) 0.3062(7) 0.6769(8) 0.099(4) Uani d . 1 1
H H26 0.1570 0.3364 0.6963 0.119 Uiso calc R 1 1
C C21A 0.3410(8) 0.0461(7) 0.6329(8) 0.096(3) Uani d . 1 1
N N22A 0.2927(7) 0.0478(6) 0.5785(5) 0.099(3) Uani d . 1 1
C C23A 0.2259(8) 0.0041(8) 0.5906(6) 0.098(3) Uani d . 1 1
H H23A 0.1936 0.0013 0.5504 0.117 Uiso calc R 1 1
C C24A 0.1989(8) -0.0392(7) 0.6603(8) 0.093(4) Uani d . 1 1
C C25A 0.2472(10) -0.0394(7) 0.7154(10) 0.114(5) Uani d . 1 1
H H25A 0.2317 -0.0684 0.7616 0.137 Uiso calc R 1 1
C C26A 0.3195(10) 0.0021(7) 0.7060(7) 0.103(4) Uani d . 1 1
H H26A 0.3537 0.0023 0.7449 0.123 Uiso calc R 1 1
C C27A 0.1226(9) -0.0883(9) 0.6749(11) 0.113(4) Uani d . 1 1
O O21A 0.1048(7) -0.1296(7) 0.7297(7) 0.156(4) Uani d . 1 1
O O22A 0.0769(6) -0.0733(6) 0.6166(7) 0.139(3) Uani d . 1 1
C C28A 0.0046(13) -0.1212(12) 0.6184(12) 0.226(11) Uani d . 1 1
H H28A -0.0045 -0.1517 0.6668 0.339 Uiso calc R 1 1
H H28B 0.0111 -0.1575 0.5770 0.339 Uiso calc R 1 1
H H28C -0.0419 -0.0867 0.6128 0.339 Uiso calc R 1 1
C C31 0.5685(7) 0.0902(7) 0.6248(7) 0.089(3) Uani d . 1 1
C C32 0.5680(7) 0.1393(6) 0.6865(6) 0.081(3) Uani d . 1 1
H H32 0.5182 0.1499 0.7156 0.098 Uiso calc R 1 1
C C33 0.6419(7) 0.1745(6) 0.7069(7) 0.081(3) Uani d . 1 1
C C34 0.7123(8) 0.1630(8) 0.6553(8) 0.101(4) Uani d . 1 1
H H34 0.7599 0.1916 0.6607 0.121 Uiso calc R 1 1
C C35 0.7129(9) 0.1118(9) 0.5985(8) 0.114(4) Uani d . 1 1
H H35 0.7630 0.1003 0.5703 0.137 Uiso calc R 1 1
C C36 0.6433(8) 0.0754(8) 0.5797(7) 0.106(4) Uani d . 1 1
H H36 0.6455 0.0419 0.5383 0.127 Uiso calc R 1 1
C C31A 0.5759(5) 0.2482(6) 0.9031(6) 0.060(2) Uani d . 1 1
N N32A 0.5689(5) 0.2094(5) 0.9693(5) 0.075(2) Uani d . 1 1
C C33A 0.5478(6) 0.2537(7) 1.0338(6) 0.080(3) Uani d . 1 1
H H33A 0.5378 0.2261 1.0816 0.096 Uiso calc R 1 1
C C34A 0.5410(6) 0.3363(7) 1.0307(7) 0.079(3) Uani d . 1 1
C C35A 0.5479(6) 0.3756(6) 0.9581(7) 0.081(3) Uani d . 1 1
H H35A 0.5415 0.4313 0.9533 0.097 Uiso calc R 1 1
C C36A 0.5647(7) 0.3301(7) 0.8918(7) 0.093(3) Uani d . 1 1
H H36A 0.5681 0.3545 0.8425 0.112 Uiso calc R 1 1
C C37A 0.5228(8) 0.3821(10) 1.1030(9) 0.098(4) Uani d . 1 1
O O31A 0.5236(7) 0.4546(6) 1.0991(6) 0.143(4) Uani d . 1 1
O O32A 0.5062(4) 0.3366(5) 1.1639(6) 0.104(2) Uani d . 1 1
C C38A 0.4941(8) 0.3777(8) 1.2346(8) 0.113(4) Uani d . 1 1
H H38A 0.5086 0.4337 1.2247 0.169 Uiso calc R 1 1
H H38B 0.5283 0.3537 1.2706 0.169 Uiso calc R 1 1
H H38C 0.4374 0.3734 1.2559 0.169 Uiso calc R 1 1
O O1B 0.6815(5) 0.3806(4) 0.1606(5) 0.093(2) Uani d . 1 1
C C1B 0.7450(7) 0.3486(5) 0.1364(6) 0.069(3) Uani d . 1 1
N N4 0.7461(4) 0.2615(4) 0.1340(4) 0.0625(19) Uani d . 1 1
O O2B 0.6536(4) 0.1608(5) 0.1637(4) 0.089(2) Uani d . 1 1
C C2B 0.6905(7) 0.2170(7) 0.1854(6) 0.075(3) Uani d . 1 1
O O3B 0.8543(6) 0.2858(5) 0.4513(5) 0.111(3) Uani d . 1 1
C C3B 0.8088(7) 0.3171(8) 0.4099(7) 0.088(3) Uani d . 1 1
N N5 0.8263(5) 0.4005(5) 0.3822(5) 0.077(2) Uani d . 1 1
O O4B 0.8929(5) 0.5117(5) 0.4141(5) 0.119(3) Uani d . 1 1
C C4B 0.8987(6) 0.4482(9) 0.3942(7) 0.100(4) Uani d . 1 1
O O5B 1.1283(4) 0.2107(4) 0.2273(4) 0.089(2) Uani d . 1 1
C C5B 1.0870(6) 0.2740(6) 0.2262(6) 0.072(3) Uani d . 1 1
N N6 1.0560(4) 0.2991(4) 0.1613(5) 0.068(2) Uani d . 1 1
O O6B 1.0991(5) 0.4303(4) 0.1530(4) 0.094(2) Uani d . 1 1
C C6B 1.0460(6) 0.3841(5) 0.1419(6) 0.068(3) Uani d . 1 1
C C41 0.9662(6) 0.4111(5) 0.1173(5) 0.065(2) Uani d . 1 1
C C42 0.8964(6) 0.3618(5) 0.1281(5) 0.062(2) Uani d . 1 1
H H42 0.9004 0.3085 0.1465 0.074 Uiso calc R 1 1
C C43 0.8211(6) 0.3922(6) 0.1114(6) 0.071(3) Uani d . 1 1
C C44 0.8146(7) 0.4725(6) 0.0797(6) 0.077(3) Uani d . 1 1
H H44 0.7645 0.4932 0.0676 0.092 Uiso calc R 1 1
C C45 0.8871(7) 0.5194(6) 0.0675(6) 0.087(3) Uani d . 1 1
H H45 0.8852 0.5715 0.0456 0.104 Uiso calc R 1 1
C C46 0.9611(7) 0.4889(6) 0.0877(5) 0.075(3) Uani d . 1 1
H H46 1.0078 0.5216 0.0811 0.090 Uiso calc R 1 1
C C41A 0.7774(6) 0.2300(6) 0.0642(7) 0.072(3) Uani d . 1 1
N N42A 0.7671(4) 0.2677(5) -0.0012(6) 0.073(2) Uani d . 1 1
C C43A 0.7881(5) 0.2341(6) -0.0640(7) 0.071(3) Uani d . 1 1
H H43A 0.7835 0.2641 -0.1096 0.085 Uiso calc R 1 1
C C44A 0.8182(5) 0.1535(6) -0.0700(7) 0.067(3) Uani d . 1 1
C C45A 0.8317(6) 0.1165(6) -0.0023(8) 0.082(3) Uani d . 1 1
H H45A 0.8537 0.0647 -0.0025 0.098 Uiso calc R 1 1
C C46A 0.8145(6) 0.1516(6) 0.0655(6) 0.073(3) Uani d . 1 1
H H46A 0.8262 0.1259 0.1115 0.088 Uiso calc R 1 1
C C47A 0.8321(6) 0.1154(7) -0.1432(8) 0.078(3) Uani d . 1 1
O O41A 0.8352(5) 0.1519(6) -0.2059(6) 0.116(3) Uani d . 1 1
O O42A 0.8330(5) 0.0380(5) -0.1362(5) 0.115(3) Uani d . 1 1
C C48A 0.8378(10) -0.0074(9) -0.2086(9) 0.154(6) Uani d . 1 1
H H48A 0.8622 0.0265 -0.2513 0.232 Uiso calc R 1 1
H H48B 0.7833 -0.0229 -0.2178 0.232 Uiso calc R 1 1
H H48C 0.8708 -0.0548 -0.2033 0.232 Uiso calc R 1 1
C C51 0.6854(6) 0.2355(5) 0.2690(6) 0.072(3) Uani d . 1 1
C C52 0.7439(6) 0.2750(6) 0.3016(6) 0.073(3) Uani d . 1 1
H H52 0.7860 0.3009 0.2692 0.088 Uiso calc R 1 1
C C53 0.7447(6) 0.2789(6) 0.3780(6) 0.072(3) Uani d . 1 1
C C54 0.6787(7) 0.2413(7) 0.4272(6) 0.088(3) Uani d . 1 1
H H54 0.6772 0.2431 0.4804 0.105 Uiso calc R 1 1
C C55 0.6162(8) 0.2016(7) 0.3951(7) 0.092(3) Uani d . 1 1
H H55 0.5733 0.1770 0.4274 0.110 Uiso calc R 1 1
C C56 0.6173(6) 0.1987(6) 0.3190(7) 0.083(3) Uani d . 1 1
H H56 0.5748 0.1734 0.2982 0.099 Uiso calc R 1 1
C C51A 0.7547(7) 0.4498(6) 0.3686(7) 0.074(3) Uani d . 1 1
N N52A 0.7552(6) 0.4864(6) 0.3006(6) 0.099(3) Uani d . 1 1
C C53A 0.6845(8) 0.5308(7) 0.2878(6) 0.093(3) Uani d . 1 1
H H53A 0.6809 0.5559 0.2397 0.112 Uiso calc R 1 1
C C54A 0.6208(7) 0.5376(6) 0.3451(7) 0.079(3) Uani d . 1 1
C C55A 0.6302(7) 0.4936(6) 0.4146(7) 0.093(3) Uani d . 1 1
H H55A 0.5876 0.4949 0.4547 0.112 Uiso calc R 1 1
C C56A 0.6950(6) 0.4515(5) 0.4252(5) 0.065(2) Uani d . 1 1
H H56A 0.6991 0.4232 0.4719 0.078 Uiso calc R 1 1
C C57A 0.5455(8) 0.5864(7) 0.3334(9) 0.100(4) Uani d . 1 1
O O51A 0.5411(6) 0.6268(6) 0.2756(6) 0.131(3) Uani d . 1 1
O O52A 0.4903(5) 0.5797(5) 0.3953(5) 0.115(3) Uani d . 1 1
C C58A 0.4127(10) 0.6276(9) 0.3867(10) 0.167(7) Uani d . 1 1
H H58A 0.3813 0.6315 0.4363 0.251 Uiso calc R 1 1
H H58B 0.3804 0.6008 0.3529 0.251 Uiso calc R 1 1
H H58C 0.4272 0.6808 0.3653 0.251 Uiso calc R 1 1
C C61 0.9789(7) 0.3977(7) 0.3810(6) 0.088(3) Uani d . 1 1
C C62 0.9948(6) 0.3542(6) 0.3135(6) 0.079(3) Uani d . 1 1
H H62 0.9529 0.3469 0.2828 0.095 Uiso calc R 1 1
C C63 1.0687(6) 0.3235(5) 0.2932(5) 0.068(2) Uani d . 1 1
C C64 1.1317(7) 0.3326(7) 0.3419(7) 0.097(3) Uani d . 1 1
H H64 1.1833 0.3096 0.3301 0.116 Uiso calc R 1 1
C C65 1.1145(9) 0.3762(9) 0.4072(8) 0.111(4) Uani d . 1 1
H H65 1.1544 0.3819 0.4404 0.134 Uiso calc R 1 1
C C66 1.0413(9) 0.4100(8) 0.4227(8) 0.113(4) Uani d . 1 1
H H66 1.0328 0.4435 0.4641 0.136 Uiso calc R 1 1
C C61A 1.0513(5) 0.2496(5) 0.0946(6) 0.060(2) Uani d . 1 1
N N62A 1.0627(5) 0.2870(4) 0.0282(5) 0.068(2) Uani d . 1 1
C C63A 1.0598(5) 0.2471(6) -0.0363(6) 0.071(3) Uani d . 1 1
H H63A 1.0663 0.2749 -0.0841 0.085 Uiso calc R 1 1
C C64A 1.0467(6) 0.1628(6) -0.0317(7) 0.076(3) Uani d . 1 1
C C65A 1.0370(6) 0.1252(6) 0.0367(8) 0.083(3) Uani d . 1 1
H H65A 1.0305 0.0694 0.0396 0.099 Uiso calc R 1 1
C C66A 1.0359(6) 0.1663(6) 0.1065(6) 0.075(3) Uani d . 1 1
H H66A 1.0260 0.1406 0.1552 0.090 Uiso calc R 1 1
C C67A 1.0452(6) 0.1199(9) -0.1070(10) 0.096(4) Uani d . 1 1
O O61A 1.0472(6) 0.0446(5) -0.1001(5) 0.140(4) Uani d . 1 1
O O62A 1.0460(5) 0.1665(5) -0.1666(5) 0.099(3) Uani d . 1 1
C C68A 1.0540(8) 0.1295(9) -0.2406(8) 0.129(5) Uani d . 1 1
H H68A 1.0136 0.0874 -0.2397 0.193 Uiso calc R 1 1
H H68B 1.1082 0.1070 -0.2506 0.193 Uiso calc R 1 1
H H68C 1.0456 0.1695 -0.2804 0.193 Uiso calc R 1 1

loop_
_atom_site_aniso_label
_atom_site_aniso_U_11
_atom_site_aniso_U_22
_atom_site_aniso_U_33
_atom_site_aniso_U_12
_atom_site_aniso_U_13
_atom_site_aniso_U_23
O1A 0.074(5) 0.065(4) 0.141(6) 0.000(4) -0.023(4) -0.012(4)
C1A 0.066(7) 0.077(8) 0.093(8) -0.015(6) -0.019(6) -0.015(6)
N1 0.073(5) 0.053(5) 0.084(6) 0.006(4) -0.016(4) 0.007(4)
O2A 0.088(5) 0.081(5) 0.114(6) 0.033(4) -0.007(4) -0.009(4)
C2A 0.069(7) 0.063(7) 0.106(9) 0.002(6) -0.013(6) -0.013(6)
O3A 0.134(7) 0.107(7) 0.105(6) 0.019(5) 0.010(6) 0.008(5)
C3A 0.135(12) 0.067(8) 0.088(9) -0.017(8) -0.042(8) -0.010(7)
N2 0.072(6) 0.069(6) 0.101(6) 0.009(5) -0.001(5) -0.011(5)
O4A 0.095(6) 0.096(6) 0.170(8) 0.004(5) -0.016(5) -0.050(6)
C4A 0.099(9) 0.075(8) 0.103(8) -0.006(7) -0.013(6) -0.033(6)
O5A 0.090(5) 0.063(5) 0.125(6) -0.011(4) 0.000(4) 0.003(4)
C5A 0.075(7) 0.046(6) 0.088(8) -0.005(5) -0.022(6) 0.010(6)
N3 0.065(5) 0.042(5) 0.106(7) -0.010(4) -0.023(5) 0.007(5)
O6A 0.079(5) 0.064(5) 0.172(8) 0.038(4) -0.014(5) 0.010(4)
C6A 0.084(8) 0.048(6) 0.086(7) -0.013(6) -0.016(6) 0.004(5)
C11 0.074(7) 0.042(5) 0.056(5) -0.010(5) -0.014(4) 0.000(4)
C12 0.071(7) 0.038(5) 0.081(6) -0.003(5) -0.026(5) 0.011(4)
C13 0.053(6) 0.044(6) 0.081(6) 0.002(4) -0.012(5) -0.009(4)
C14 0.082(7) 0.045(6) 0.076(6) -0.012(5) 0.001(5) 0.003(5)
C15 0.093(8) 0.037(5) 0.104(8) -0.015(6) -0.019(6) 0.008(5)
C16 0.090(8) 0.051(6) 0.105(8) 0.007(6) -0.030(6) 0.004(5)
C11A 0.060(6) 0.070(8) 0.097(9) 0.018(6) -0.013(6) -0.020(7)
N12A 0.077(6) 0.064(5) 0.091(7) -0.006(4) 0.003(5) -0.008(5)
C13A 0.072(7) 0.059(7) 0.094(8) -0.006(5) -0.008(5) -0.019(6)
C14A 0.049(6) 0.071(7) 0.098(8) 0.019(5) -0.015(5) -0.016(6)
C15A 0.073(7) 0.071(7) 0.110(10) 0.010(5) -0.008(7) 0.004(8)
C16A 0.083(7) 0.069(8) 0.086(8) 0.013(6) -0.001(6) 0.012(6)
C17A 0.054(6) 0.074(9) 0.131(12) 0.002(6) -0.011(7) -0.009(8)
O11A 0.109(7) 0.109(7) 0.143(8) 0.003(5) -0.025(6) -0.025(6)
O12A 0.100(6) 0.079(6) 0.157(8) -0.019(4) 0.009(5) -0.043(5)
C18A 0.153(14) 0.125(12) 0.238(19) -0.032(10) 0.018(13) -0.102(13)
C21 0.068(7) 0.047(5) 0.091(7) 0.001(5) -0.009(6) -0.016(5)
C22 0.081(7) 0.071(7) 0.081(8) -0.003(6) -0.009(6) 0.008(5)
C23 0.057(6) 0.089(8) 0.114(10) 0.010(6) -0.008(6) -0.019(7)
C24 0.096(9) 0.106(9) 0.084(8) 0.018(7) -0.024(7) -0.001(7)
C25 0.127(12) 0.107(10) 0.109(11) 0.026(9) -0.030(9) 0.000(8)
C26 0.085(8) 0.098(9) 0.120(11) 0.049(7) -0.031(8) -0.028(7)
C21A 0.100(10) 0.081(8) 0.108(10) 0.014(7) -0.008(8) -0.018(7)
N22A 0.104(8) 0.116(8) 0.082(7) -0.004(6) -0.031(6) -0.005(5)
C23A 0.098(9) 0.119(10) 0.074(8) -0.020(8) -0.004(7) 0.002(7)
C24A 0.087(9) 0.093(9) 0.099(10) -0.006(7) -0.014(8) -0.009(7)
C25A 0.111(11) 0.065(8) 0.157(14) -0.009(8) 0.032(11) -0.006(8)
C26A 0.143(12) 0.084(8) 0.084(9) 0.035(9) -0.026(8) -0.002(7)
C27A 0.103(12) 0.097(11) 0.131(14) 0.009(9) 0.011(10) 0.017(9)
O21A 0.134(9) 0.148(9) 0.171(11) -0.011(7) 0.030(7) 0.018(8)
O22A 0.118(7) 0.111(7) 0.188(10) -0.036(6) -0.021(7) 0.024(6)
C28A 0.23(2) 0.21(2) 0.24(2) -0.175(19) -0.068(17) 0.080(16)
C31 0.093(9) 0.077(7) 0.101(8) 0.004(6) -0.020(7) -0.018(6)
C32 0.086(8) 0.066(6) 0.091(8) 0.000(6) -0.002(6) -0.017(6)
C33 0.071(7) 0.073(7) 0.100(8) -0.003(6) -0.013(7) 0.005(6)
C34 0.088(9) 0.108(10) 0.109(9) 0.002(7) -0.014(8) -0.019(8)
C35 0.093(10) 0.120(11) 0.127(11) 0.016(8) -0.013(8) 0.001(9)
C36 0.085(9) 0.113(10) 0.121(10) 0.012(7) -0.009(8) -0.033(8)
C31A 0.064(6) 0.045(6) 0.074(7) -0.005(4) -0.016(5) -0.002(6)
N32A 0.085(6) 0.054(5) 0.090(6) 0.001(4) -0.030(5) -0.005(5)
C33A 0.075(7) 0.074(8) 0.093(8) 0.011(5) -0.015(6) -0.001(6)
C34A 0.056(6) 0.068(7) 0.116(9) 0.011(5) -0.019(6) -0.010(7)
C35A 0.070(7) 0.056(6) 0.115(9) 0.017(5) -0.017(6) 0.008(7)
C36A 0.089(8) 0.078(8) 0.112(9) 0.009(6) -0.013(7) -0.013(7)
C37A 0.102(9) 0.089(10) 0.112(11) 0.032(8) -0.039(8) -0.035(9)
O31A 0.198(10) 0.086(6) 0.162(8) 0.068(7) -0.076(7) -0.050(6)
O32A 0.075(5) 0.105(6) 0.131(7) -0.003(4) -0.005(5) -0.028(6)
C38A 0.101(9) 0.113(10) 0.128(11) 0.007(7) -0.019(8) -0.040(8)
O1B 0.076(5) 0.053(4) 0.146(7) 0.012(4) -0.005(4) 0.001(4)
C1B 0.071(7) 0.047(6) 0.094(7) 0.013(5) -0.027(5) -0.015(5)
N4 0.059(5) 0.049(5) 0.081(6) -0.008(4) -0.011(4) -0.005(4)
O2B 0.084(5) 0.081(5) 0.103(5) -0.024(4) -0.016(4) -0.004(4)
C2B 0.080(7) 0.065(7) 0.079(8) 0.007(6) -0.003(6) -0.001(6)
O3B 0.120(7) 0.104(6) 0.111(6) -0.019(5) -0.026(5) 0.017(5)
C3B 0.077(8) 0.104(10) 0.084(8) 0.023(7) -0.010(7) -0.017(7)
N5 0.057(5) 0.082(6) 0.096(6) -0.007(5) -0.017(4) -0.024(5)
O4B 0.103(6) 0.075(5) 0.186(9) 0.009(5) -0.017(5) -0.075(6)
C4B 0.060(7) 0.116(10) 0.124(10) 0.007(7) 0.005(6) -0.039(8)
O5B 0.075(5) 0.082(5) 0.112(6) 0.017(4) -0.016(4) -0.010(4)
C5B 0.060(6) 0.065(7) 0.092(8) 0.007(5) -0.015(6) -0.004(6)
N6 0.061(5) 0.054(5) 0.090(6) -0.003(4) -0.013(4) 0.000(4)
O6B 0.084(5) 0.064(5) 0.135(6) -0.021(4) -0.018(4) -0.001(4)
C6B 0.067(7) 0.026(5) 0.109(8) 0.005(5) -0.008(5) -0.003(5)
C41 0.068(7) 0.039(6) 0.088(7) 0.003(5) -0.004(5) -0.009(5)
C42 0.060(6) 0.047(5) 0.076(6) 0.004(5) 0.002(5) -0.001(4)
C43 0.068(7) 0.055(6) 0.091(7) -0.005(5) -0.013(5) -0.010(5)
C44 0.088(8) 0.049(6) 0.092(7) 0.001(6) -0.005(6) -0.004(5)
C45 0.102(9) 0.051(6) 0.105(8) -0.016(6) 0.000(7) -0.015(5)
C46 0.072(7) 0.057(7) 0.094(7) 0.003(5) -0.002(6) -0.002(5)
C41A 0.084(7) 0.057(7) 0.074(7) -0.009(5) -0.009(6) 0.001(6)
N42A 0.053(5) 0.069(6) 0.100(7) 0.000(4) -0.005(5) -0.030(6)
C43A 0.056(6) 0.055(7) 0.100(8) 0.001(5) -0.007(5) 0.001(6)
C44A 0.053(6) 0.060(7) 0.092(8) -0.007(5) -0.023(5) 0.001(6)
C45A 0.077(7) 0.055(6) 0.115(10) -0.013(5) -0.016(7) -0.006(7)
C46A 0.076(7) 0.059(7) 0.087(8) 0.002(5) -0.021(5) 0.005(6)
C47A 0.062(6) 0.062(8) 0.115(10) -0.002(5) -0.030(6) -0.014(7)
O41A 0.114(7) 0.105(7) 0.135(8) 0.007(5) -0.028(6) -0.028(6)
O42A 0.121(6) 0.064(5) 0.167(8) 0.021(4) -0.031(5) -0.049(5)
C48A 0.165(14) 0.111(11) 0.207(16) 0.031(10) -0.072(12) -0.088(11)
C51 0.068(7) 0.048(6) 0.101(8) -0.006(5) -0.014(6) -0.002(5)
C52 0.074(7) 0.068(7) 0.074(8) 0.004(5) 0.000(6) -0.002(5)
C53 0.060(7) 0.080(7) 0.074(8) 0.009(5) -0.004(6) 0.003(5)
C54 0.079(8) 0.100(8) 0.084(8) 0.014(6) -0.009(7) -0.009(6)
C55 0.102(9) 0.106(9) 0.065(8) 0.002(7) 0.001(7) -0.004(6)
C56 0.064(7) 0.061(6) 0.124(10) -0.010(5) -0.017(6) 0.002(6)
C51A 0.079(8) 0.059(6) 0.083(8) -0.012(5) -0.008(7) -0.004(6)
N52A 0.103(8) 0.087(7) 0.104(8) -0.007(6) 0.001(6) -0.006(6)
C53A 0.093(9) 0.114(9) 0.072(7) 0.000(7) -0.007(7) 0.000(6)
C54A 0.092(8) 0.059(6) 0.088(8) 0.001(6) -0.016(7) 0.004(6)
C55A 0.080(8) 0.068(7) 0.128(11) 0.010(6) 0.002(7) -0.010(7)
C56A 0.074(7) 0.069(6) 0.050(6) 0.014(5) 0.004(5) 0.007(4)
C57A 0.099(10) 0.081(9) 0.117(11) -0.014(7) -0.007(9) 0.005(8)
O51A 0.142(8) 0.128(7) 0.119(7) 0.008(6) -0.020(6) 0.052(6)
O52A 0.094(6) 0.098(6) 0.145(7) 0.025(5) 0.000(5) 0.032(5)
C58A 0.134(13) 0.121(12) 0.227(18) 0.046(10) 0.039(12) 0.046(11)
C61 0.080(8) 0.097(8) 0.089(8) 0.003(6) -0.013(6) -0.018(6)
C62 0.060(7) 0.081(7) 0.098(8) 0.006(5) -0.003(5) -0.024(6)
C63 0.076(7) 0.054(6) 0.073(6) 0.003(5) -0.008(6) -0.009(5)
C64 0.087(8) 0.102(9) 0.105(9) -0.004(6) -0.021(7) -0.013(7)
C65 0.090(10) 0.134(11) 0.116(10) 0.009(8) -0.026(7) -0.032(9)
C66 0.094(10) 0.117(10) 0.135(11) 0.000(8) -0.020(9) -0.049(8)
C61A 0.046(5) 0.049(6) 0.083(7) 0.006(4) -0.007(5) 0.000(6)
N62A 0.084(6) 0.036(4) 0.080(6) -0.003(4) 0.003(4) -0.001(4)
C63A 0.060(6) 0.057(7) 0.095(8) -0.002(5) -0.003(5) -0.014(6)
C64A 0.067(7) 0.055(7) 0.106(9) -0.007(5) -0.006(6) -0.010(6)
C65A 0.077(7) 0.052(6) 0.118(10) -0.008(5) -0.006(6) -0.003(7)
C66A 0.065(6) 0.063(7) 0.095(8) 0.006(5) 0.000(5) 0.003(6)
C67A 0.052(6) 0.080(10) 0.158(13) -0.005(6) 0.008(7) -0.064(9)
O61A 0.198(10) 0.072(6) 0.140(7) -0.072(6) 0.037(6) -0.038(5)
O62A 0.106(6) 0.091(6) 0.106(6) 0.025(5) -0.030(5) -0.014(5)
C68A 0.106(10) 0.142(12) 0.138(12) -0.020(8) 0.002(8) -0.049(10)

loop_
_atom_type_symbol
_atom_type_description
_atom_type_scat_dispersion_real
_atom_type_scat_dispersion_imag
_atom_type_scat_source
C C 0.0181 0.0091 'International Tables Vol C Tables 4.2.6.8 and 6.1.1.4'
H H 0.0000 0.0000 'International Tables Vol C Tables 4.2.6.8 and 6.1.1.4'
N N 0.0311 0.0180 'International Tables Vol C Tables 4.2.6.8 and 6.1.1.4'
O O 0.0492 0.0322 'International Tables Vol C Tables 4.2.6.8 and 6.1.1.4'

loop_
_geom_angle_atom_site_label_1
_geom_angle_atom_site_label_2
_geom_angle_atom_site_label_3
_geom_angle
O1A C1A C13 121.2(10)
O1A C1A N1 120.9(10)
C13 C1A N1 117.8(9)
C11A N1 C2A 120.5(8)
C11A N1 C1A 116.8(8)
C2A N1 C1A 116.6(8)
O2A C2A N1 117.7(9)
O2A C2A C21 121.4(10)
N1 C2A C21 120.2(9)
O3A C3A N2 123.0(13)
O3A C3A C23 119.8(11)
N2 C3A C23 117.2(12)
C3A N2 C4A 119.0(11)
C3A N2 C21A 119.0(10)
C4A N2 C21A 119.2(9)
O4A C4A N2 117.4(10)
O4A C4A C31 120.4(11)
N2 C4A C31 121.8(10)
O5A C5A N3 120.3(9)
O5A C5A C33 121.9(10)
N3 C5A C33 117.8(9)
C5A N3 C31A 124.5(8)
C5A N3 C6A 118.4(8)
C31A N3 C6A 114.6(8)
O6A C6A C11 126.7(9)
O6A C6A N3 119.7(9)
C11 C6A N3 113.5(9)
C12 C11 C16 118.1(9)
C12 C11 C6A 126.0(8)
C16 C11 C6A 115.8(9)
C11 C12 C13 121.9(8)
C11 C12 H12 119.0
C13 C12 H12 119.0
C12 C13 C14 119.9(8)
C12 C13 C1A 120.8(8)
C14 C13 C1A 118.5(9)
C15 C14 C13 118.0(9)
C15 C14 H14 121.0
C13 C14 H14 121.0
C16 C15 C14 121.4(9)
C16 C15 H15 119.3
C14 C15 H15 119.3
C15 C16 C11 120.2(9)
C15 C16 H16 119.9
C11 C16 H16 119.9
N12A C11A N1 120.8(10)
N12A C11A C16A 121.0(10)
N1 C11A C16A 118.2(11)
C11A N12A C13A 120.7(9)
N12A C13A C14A 119.4(10)
N12A C13A H13A 120.3
C14A C13A H13A 120.3
C15A C14A C13A 119.6(10)
C15A C14A C17A 123.6(11)
C13A C14A C17A 116.6(11)
C16A C15A C14A 119.0(11)
C16A C15A H15A 120.5
C14A C15A H15A 120.5
C15A C16A C11A 119.7(11)
C15A C16A H16A 120.1
C11A C16A H16A 120.1
O11A C17A O12A 123.6(13)
O11A C17A C14A 122.8(12)
O12A C17A C14A 113.4(12)
C17A O12A C18A 115.4(11)
O12A C18A H18A 109.5
O12A C18A H18B 109.5
H18A C18A H18B 109.5
O12A C18A H18C 109.5
H18A C18A H18C 109.5
H18B C18A H18C 109.5
C22 C21 C26 121.1(10)
C22 C21 C2A 120.1(10)
C26 C21 C2A 118.4(9)
C21 C22 C23 117.3(9)
C21 C22 H22 121.4
C23 C22 H22 121.4
C24 C23 C22 119.1(10)
C24 C23 C3A 124.8(11)
C22 C23 C3A 115.9(10)
C25 C24 C23 122.7(11)
C25 C24 H24 118.7
C23 C24 H24 118.7
C26 C25 C24 119.6(12)
C26 C25 H25 120.2
C24 C25 H25 120.2
C25 C26 C21 120.0(10)
C25 C26 H26 120.0
C21 C26 H26 120.0
N22A C21A N2 117.0(12)
N22A C21A C26A 122.0(13)
N2 C21A C26A 121.0(13)
C23A N22A C21A 117.1(11)
N22A C23A C24A 124.9(12)
N22A C23A H23A 117.6
C24A C23A H23A 117.6
C25A C24A C23A 117.4(13)
C25A C24A C27A 117.2(14)
C23A C24A C27A 125.3(14)
C24A C25A C26A 121.1(14)
C24A C25A H25A 119.4
C26A C25A H25A 119.4
C25A C26A C21A 117.2(13)
C25A C26A H26A 121.4
C21A C26A H26A 121.4
O21A C27A O22A 126.7(16)
O21A C27A C24A 124.6(17)
O22A C27A C24A 108.6(14)
C27A O22A C28A 115.7(13)
O22A C28A H28A 109.5
O22A C28A H28B 109.5
H28A C28A H28B 109.5
O22A C28A H28C 109.5
H28A C28A H28C 109.5
H28B C28A H28C 109.5
C32 C31 C36 119.2(11)
C32 C31 C4A 119.6(10)
C36 C31 C4A 121.2(11)
C31 C32 C33 122.0(10)
C31 C32 H32 119.0
C33 C32 H32 119.0
C34 C33 C5A 122.6(11)
C34 C33 C32 115.2(11)
C5A C33 C32 121.9(10)
C35 C34 C33 121.7(12)
C35 C34 H34 119.2
C33 C34 H34 119.2
C34 C35 C36 123.2(13)
C34 C35 H35 118.4
C36 C35 H35 118.4
C35 C36 C31 117.9(12)
C35 C36 H36 121.0
C31 C36 H36 121.0
N32A C31A C36A 125.1(10)
N32A C31A N3 115.0(8)
C36A C31A N3 119.9(10)
C31A N32A C33A 117.3(9)
C34A C33A N32A 123.2(10)
C34A C33A H33A 118.4
N32A C33A H33A 118.4
C33A C34A C35A 117.5(10)
C33A C34A C37A 121.2(12)
C35A C34A C37A 121.3(11)
C34A C35A C36A 119.4(10)
C34A C35A H35A 120.3
C36A C35A H35A 120.3
C31A C36A C35A 117.3(11)
C31A C36A H36A 121.3
C35A C36A H36A 121.3
O31A C37A O32A 126.6(12)
O31A C37A C34A 119.8(15)
O32A C37A C34A 113.6(13)
C37A O32A C38A 115.3(10)
O32A C38A H38A 109.5
O32A C38A H38B 109.5
H38A C38A H38B 109.5
O32A C38A H38C 109.5
H38A C38A H38C 109.5
H38B C38A H38C 109.5
O1B C1B N4 118.1(9)
O1B C1B C43 123.9(8)
N4 C1B C43 118.0(9)
C2B N4 C41A 120.3(8)
C2B N4 C1B 118.6(8)
C41A N4 C1B 116.2(8)
O2B C2B N4 120.3(9)
O2B C2B C51 121.9(9)
N4 C2B C51 117.5(10)
O3B C3B C53 126.3(12)
O3B C3B N5 117.6(11)
C53 C3B N5 115.6(11)
C51A N5 C3B 115.8(8)
C51A N5 C4B 113.4(9)
C3B N5 C4B 126.4(10)
O4B C4B N5 121.7(10)
O4B C4B C61 126.9(11)
N5 C4B C61 111.2(11)
O5B C5B N6 119.7(9)
O5B C5B C63 123.5(10)
N6 C5B C63 116.8(9)
C5B N6 C6B 121.2(8)
C5B N6 C61A 124.7(8)
C6B N6 C61A 111.8(8)
O6B C6B N6 119.0(9)
O6B C6B C41 122.7(8)
N6 C6B C41 118.0(8)
C46 C41 C42 120.2(9)
C46 C41 C6B 117.7(9)
C42 C41 C6B 121.9(8)
C43 C42 C41 119.9(8)
C43 C42 H42 120.0
C41 C42 H42 120.0
C42 C43 C44 120.8(9)
C42 C43 C1B 121.0(9)
C44 C43 C1B 117.5(9)
C45 C44 C43 117.4(10)
C45 C44 H44 121.3
C43 C44 H44 121.3
C46 C45 C44 121.0(10)
C46 C45 H45 119.5
C44 C45 H45 119.5
C41 C46 C45 120.6(10)
C41 C46 H46 119.7
C45 C46 H46 119.7
N42A C41A N4 120.9(9)
N42A C41A C46A 120.5(9)
N4 C41A C46A 118.3(10)
C43A N42A C41A 119.9(9)
N42A C43A C44A 124.8(10)
N42A C43A H43A 117.6
C44A C43A H43A 117.6
C45A C44A C43A 114.4(10)
C45A C44A C47A 123.5(10)
C43A C44A C47A 122.1(10)
C46A C45A C44A 122.5(10)
C46A C45A H45A 118.7
C44A C45A H45A 118.7
C45A C46A C41A 117.4(10)
C45A C46A H46A 121.3
C41A C46A H46A 121.3
O41A C47A O42A 122.5(12)
O41A C47A C44A 124.1(11)
O42A C47A C44A 113.1(12)
C47A O42A C48A 117.3(11)
O42A C48A H48A 109.5
O42A C48A H48B 109.5
H48A C48A H48B 109.5
O42A C48A H48C 109.5
H48A C48A H48C 109.5
H48B C48A H48C 109.5
C52 C51 C56 118.5(10)
C52 C51 C2B 124.9(9)
C56 C51 C2B 116.1(9)
C53 C52 C51 123.6(10)
C53 C52 H52 118.2
C51 C52 H52 118.2
C52 C53 C3B 122.1(10)
C52 C53 C54 117.9(10)
C3B C53 C54 120.0(10)
C55 C54 C53 119.8(10)
C55 C54 H54 120.1
C53 C54 H54 120.1
C56 C55 C54 120.9(11)
C56 C55 H55 119.5
C54 C55 H55 119.5
C55 C56 C51 119.3(10)
C55 C56 H56 120.4
C51 C56 H56 120.4
C56A C51A N52A 126.0(11)
C56A C51A N5 116.7(10)
N52A C51A N5 117.3(10)
C51A N52A C53A 116.3(10)
C54A C53A N52A 121.0(11)
C54A C53A H53A 119.5
N52A C53A H53A 119.5
C53A C54A C55A 115.2(11)
C53A C54A C57A 121.9(12)
C55A C54A C57A 122.8(11)
C56A C55A C54A 123.2(11)
C56A C55A H55A 118.4
C54A C55A H55A 118.4
C55A C56A C51A 118.2(10)
C55A C56A H56A 120.9
C51A C56A H56A 120.9
O51A C57A O52A 127.7(13)
O51A C57A C54A 121.4(13)
O52A C57A C54A 110.8(12)
C57A O52A C58A 113.1(10)
O52A C58A H58A 109.5
O52A C58A H58B 109.5
H58A C58A H58B 109.5
O52A C58A H58C 109.5
H58A C58A H58C 109.5
H58B C58A H58C 109.5
C66 C61 C62 118.3(10)
C66 C61 C4B 120.2(11)
C62 C61 C4B 119.6(10)
C63 C62 C61 121.0(10)
C63 C62 H62 119.5
C61 C62 H62 119.5
C62 C63 C64 119.1(10)
C62 C63 C5B 123.0(10)
C64 C63 C5B 117.6(10)
C65 C64 C63 118.5(11)
C65 C64 H64 120.7
C63 C64 H64 120.7
C66 C65 C64 120.2(12)
C66 C65 H65 119.9
C64 C65 H65 119.9
C65 C66 C61 122.5(12)
C65 C66 H66 118.7
C61 C66 H66 118.7
N62A C61A C66A 124.7(9)
N62A C61A N6 116.0(8)
C66A C61A N6 119.3(9)
C61A N62A C63A 120.5(8)
N62A C63A C64A 119.9(10)
N62A C63A H63A 120.0
C64A C63A H63A 120.0
C65A C64A C63A 118.7(10)
C65A C64A C67A 123.4(11)
C63A C64A C67A 117.9(12)
C64A C65A C66A 122.8(10)
C64A C65A H65A 118.6
C66A C65A H65A 118.6
C61A C66A C65A 113.3(9)
C61A C66A H66A 123.4
C65A C66A H66A 123.4
O61A C67A O62A 130.4(12)
O61A C67A C64A 114.7(15)
O62A C67A C64A 114.8(11)
C67A O62A C68A 117.3(10)
O62A C68A H68A 109.5
O62A C68A H68B 109.5
H68A C68A H68B 109.5
O62A C68A H68C 109.5
H68A C68A H68C 109.5
H68B C68A H68C 109.5

loop_
_geom_bond_atom_site_label_1
_geom_bond_atom_site_label_2
_geom_bond_distance
O1A C1A 1.182(11)
C1A C13 1.438(13)
C1A N1 1.445(13)
N1 C11A 1.395(12)
N1 C2A 1.413(13)
O2A C2A 1.235(11)
C2A C21 1.475(14)
O3A C3A 1.230(14)
C3A N2 1.338(13)
C3A C23 1.526(16)
N2 C4A 1.394(14)
N2 C21A 1.430(15)
O4A C4A 1.229(12)
C4A C31 1.485(15)
O5A C5A 1.198(11)
C5A N3 1.396(12)
C5A C33 1.422(14)
N3 C31A 1.407(12)
N3 C6A 1.492(11)
O6A C6A 1.205(11)
C6A C11 1.481(13)
C11 C12 1.367(12)
C11 C16 1.423(12)
C12 C13 1.389(12)
C12 H12 0.9300
C13 C14 1.408(12)
C14 C15 1.396(13)
C14 H14 0.9300
C15 C16 1.365(14)
C15 H15 0.9300
C16 H16 0.9300
C11A N12A 1.298(13)
C11A C16A 1.414(14)
N12A C13A 1.319(12)
C13A C14A 1.400(13)
C13A H13A 0.9300
C14A C15A 1.378(14)
C14A C17A 1.522(16)
C15A C16A 1.301(14)
C15A H15A 0.9300
C16A H16A 0.9300
C17A O11A 1.191(13)
C17A O12A 1.296(13)
O12A C18A 1.515(16)
C18A H18A 0.9600
C18A H18B 0.9600
C18A H18C 0.9600
C21 C22 1.370(13)
C21 C26 1.419(14)
C22 C23 1.406(14)
C22 H22 0.9300
C23 C24 1.377(15)
C24 C25 1.344(16)
C24 H24 0.9300
C25 C26 1.329(16)
C25 H25 0.9300
C26 H26 0.9300
C21A N22A 1.303(14)
C21A C26A 1.448(17)
N22A C23A 1.302(14)
C23A C24A 1.410(16)
C23A H23A 0.9300
C24A C25A 1.314(18)
C24A C27A 1.481(19)
C25A C26A 1.357(18)
C25A H25A 0.9300
C26A H26A 0.9300
C27A O21A 1.160(15)
C27A O22A 1.344(17)
O22A C28A 1.423(16)
C28A H28A 0.9600
C28A H28B 0.9600
C28A H28C 0.9600
C31 C32 1.381(14)
C31 C36 1.403(16)
C32 C33 1.431(14)
C32 H32 0.9300
C33 C34 1.395(15)
C34 C35 1.336(16)
C34 H34 0.9300
C35 C36 1.369(17)
C35 H35 0.9300
C36 H36 0.9300
C31A N32A 1.291(11)
C31A C36A 1.377(13)
N32A C33A 1.383(12)
C33A C34A 1.372(13)
C33A H33A 0.9300
C34A C35A 1.392(14)
C34A C37A 1.504(16)
C35A C36A 1.413(15)
C35A H35A 0.9300
C36A H36A 0.9300
C37A O31A 1.201(15)
C37A O32A 1.279(15)
O32A C38A 1.433(13)
C38A H38A 0.9600
C38A H38B 0.9600
C38A H38C 0.9600
O1B C1B 1.204(11)
C1B N4 1.447(11)
C1B C43 1.453(14)
N4 C2B 1.388(12)
N4 C41A 1.393(12)
O2B C2B 1.212(11)
C2B C51 1.500(14)
O3B C3B 1.197(12)
C3B C53 1.408(15)
C3B N5 1.461(15)
N5 C51A 1.460(13)
N5 C4B 1.465(14)
O4B C4B 1.124(12)
C4B C61 1.553(16)
O5B C5B 1.245(11)
C5B N6 1.344(12)
C5B C63 1.465(13)
N6 C6B 1.447(11)
N6 C61A 1.466(12)
O6B C6B 1.197(10)
C6B C41 1.481(13)
C41 C46 1.374(12)
C41 C42 1.394(12)
C42 C43 1.385(12)
C42 H42 0.9300
C43 C44 1.425(13)
C44 C45 1.407(14)
C44 H44 0.9300
C45 C46 1.386(14)
C45 H45 0.9300
C46 H46 0.9300
C41A N42A 1.304(12)
C41A C46A 1.433(13)
N42A C43A 1.266(12)
C43A C44A 1.426(13)
C43A H43A 0.9300
C44A C45A 1.347(13)
C44A C47A 1.448(15)
C45A C46A 1.346(13)
C45A H45A 0.9300
C46A H46A 0.9300
C47A O41A 1.221(13)
C47A O42A 1.282(12)
O42A C48A 1.498(14)
C48A H48A 0.9600
C48A H48B 0.9600
C48A H48C 0.9600
C51 C52 1.354(13)
C51 C56 1.451(14)
C52 C53 1.342(13)
C52 H52 0.9300
C53 C54 1.424(14)
C54 C55 1.402(15)
C54 H54 0.9300
C55 C56 1.330(14)
C55 H55 0.9300
C56 H56 0.9300
C51A C56A 1.308(13)
C51A N52A 1.309(13)
N52A C53A 1.401(14)
C53A C54A 1.367(15)
C53A H53A 0.9300
C54A C55A 1.409(15)
C54A C57A 1.500(16)
C55A C56A 1.294(13)
C55A H55A 0.9300
C56A H56A 0.9300
C57A O51A 1.195(14)
C57A O52A 1.325(14)
O52A C58A 1.513(16)
C58A H58A 0.9600
C58A H58B 0.9600
C58A H58C 0.9600
C61 C66 1.342(15)
C61 C62 1.411(14)
C62 C63 1.324(13)
C62 H62 0.9300
C63 C64 1.423(14)
C64 C65 1.381(16)
C64 H64 0.9300
C65 C66 1.324(16)
C65 H65 0.9300
C66 H66 0.9300
C61A N62A 1.283(11)
C61A C66A 1.406(13)
N62A C63A 1.341(11)
C63A C64A 1.411(13)
C63A H63A 0.9300
C64A C65A 1.314(14)
C64A C67A 1.527(16)
C65A C66A 1.425(14)
C65A H65A 0.9300
C66A H66A 0.9300
C67A O61A 1.249(15)
C67A O62A 1.265(16)
O62A C68A 1.449(14)
C68A H68A 0.9600
C68A H68B 0.9600
C68A H68C 0.9600

loop_
_geom_hbond_atom_site_label_D
_geom_hbond_atom_site_label_H
_geom_hbond_atom_site_label_A
_geom_hbond_site_symmetry_A
_geom_hbond_distance_DH
_geom_hbond_distance_HA
_geom_hbond_distance_DA
_geom_hbond_angle_DHA
_geom_hbond_publ_flag
C35A H35A O31A 2_667 0.93 2.36 3.204(13) 150 yes
C65A H65A O61A 2_755 0.93 2.41 3.227(14) 146 yes
C12 H12 N3 . 0.93 2.58 2.907(12) 101 no
C22 H22 N1 . 0.93 2.57 2.886(14) 100 no
C23A H23A O22A . 0.93 2.42 2.736(17) 100 no
C28A H28A O21A . 0.96 2.24 2.68(2) 107 no
C33A H33A O32A . 0.93 2.40 2.731(14) 101 no
C36A H36A O5A . 0.93 2.45 2.843(13) 105 no
C38A H38A O31A . 0.96 2.19 2.630(17) 107 no
C48A H48A O41A . 0.96 2.28 2.642(16) 101 no
C55 H55 O3A . 0.93 2.59 3.377(14) 143 no
C55A H55A O52A . 0.93 2.41 2.735(14) 100 no
C63A H63A O62A . 0.93 2.40 2.726(13) 100 no
C66A H66A O5B . 0.93 2.52 2.858(13) 101 no

loop_
_geom_torsion_atom_site_label_1
_geom_torsion_atom_site_label_2
_geom_torsion_atom_site_label_3
_geom_torsion_atom_site_label_4
_geom_torsion
O1A C1A N1 C11A 127.5(10)
C13 C1A N1 C11A -54.9(12)
O1A C1A N1 C2A -25.2(14)
C13 C1A N1 C2A 152.3(9)
C11A N1 C2A O2A -14.3(14)
C1A N1 C2A O2A 137.4(9)
C11A N1 C2A C21 155.7(9)
C1A N1 C2A C21 -52.6(12)
O3A C3A N2 C4A 17.4(16)
C23 C3A N2 C4A -164.8(9)
O3A C3A N2 C21A -143.5(12)
C23 C3A N2 C21A 34.3(14)
C3A N2 C4A O4A -143.1(11)
C21A N2 C4A O4A 17.8(16)
C3A N2 C4A C31 43.9(15)
C21A N2 C4A C31 -155.3(11)
O5A C5A N3 C31A 11.6(14)
C33 C5A N3 C31A -169.3(8)
O5A C5A N3 C6A -149.3(9)
C33 C5A N3 C6A 29.8(12)
C5A N3 C6A O6A 44.0(13)
C31A N3 C6A O6A -118.7(10)
C5A N3 C6A C11 -132.1(8)
C31A N3 C6A C11 65.2(10)
O6A C6A C11 C12 -161.0(10)
N3 C6A C11 C12 14.8(12)
O6A C6A C11 C16 15.1(14)
N3 C6A C11 C16 -169.2(8)
C16 C11 C12 C13 -3.8(13)
C6A C11 C12 C13 172.1(8)
C11 C12 C13 C14 3.7(13)
C11 C12 C13 C1A -165.9(8)
O1A C1A C13 C12 141.0(10)
N1 C1A C13 C12 -36.5(13)
O1A C1A C13 C14 -28.7(14)
N1 C1A C13 C14 153.8(8)
C12 C13 C14 C15 2.1(13)
C1A C13 C14 C15 171.9(9)
C13 C14 C15 C16 -7.8(14)
C14 C15 C16 C11 7.7(15)
C12 C11 C16 C15 -1.8(13)
C6A C11 C16 C15 -178.2(9)
C2A N1 C11A N12A 123.7(10)
C1A N1 C11A N12A -27.9(12)
C2A N1 C11A C16A -55.0(12)
C1A N1 C11A C16A 153.3(9)
N1 C11A N12A C13A -175.0(8)
C16A C11A N12A C13A 3.7(14)
C11A N12A C13A C14A 2.7(14)
N12A C13A C14A C15A -5.0(13)
N12A C13A C14A C17A 169.2(8)
C13A C14A C15A C16A 0.7(14)
C17A C14A C15A C16A -173.1(9)
C14A C15A C16A C11A 5.5(15)
N12A C11A C16A C15A -8.0(15)
N1 C11A C16A C15A 170.7(9)
C15A C14A C17A O11A -164.0(11)
C13A C14A C17A O11A 22.0(15)
C15A C14A C17A O12A 11.6(13)
C13A C14A C17A O12A -162.4(9)
O11A C17A O12A C18A -8.5(16)
C14A C17A O12A C18A 175.9(9)
O2A C2A C21 C22 156.2(9)
N1 C2A C21 C22 -13.4(13)
O2A C2A C21 C26 -16.6(14)
N1 C2A C21 C26 173.8(9)
C26 C21 C22 C23 0.7(14)
C2A C21 C22 C23 -171.9(9)
C21 C22 C23 C24 2.1(14)
C21 C22 C23 C3A 178.1(9)
O3A C3A C23 C24 50.7(16)
N2 C3A C23 C24 -127.2(12)
O3A C3A C23 C22 -125.1(12)
N2 C3A C23 C22 57.0(13)
C22 C23 C24 C25 -5.7(18)
C3A C23 C24 C25 178.6(12)
C23 C24 C25 C26 6(2)
C24 C25 C26 C21 -3.2(19)
C22 C21 C26 C25 -0.2(17)
C2A C21 C26 C25 172.6(11)
C3A N2 C21A N22A 49.2(14)
C4A N2 C21A N22A -111.7(12)
C3A N2 C21A C26A -128.9(11)
C4A N2 C21A C26A 70.2(13)
N2 C21A N22A C23A 178.0(10)
C26A C21A N22A C23A -3.9(16)
C21A N22A C23A C24A 5.4(18)
N22A C23A C24A C25A -4.3(19)
N22A C23A C24A C27A 179.3(12)
C23A C24A C25A C26A 1.5(18)
C27A C24A C25A C26A 178.1(11)
C24A C25A C26A C21A -0.2(17)
N22A C21A C26A C25A 1.5(16)
N2 C21A C26A C25A 179.5(10)
C25A C24A C27A O21A -4(2)
C23A C24A C27A O21A 172.5(14)
C25A C24A C27A O22A 173.0(11)
C23A C24A C27A O22A -10.6(17)
O21A C27A O22A C28A -9(2)
C24A C27A O22A C28A 174.7(15)
O4A C4A C31 C32 -134.2(12)
N2 C4A C31 C32 38.7(16)
O4A C4A C31 C36 43.4(17)
N2 C4A C31 C36 -143.8(12)
C36 C31 C32 C33 -1.2(17)
C4A C31 C32 C33 176.4(10)
O5A C5A C33 C34 35.8(15)
N3 C5A C33 C34 -143.2(10)
O5A C5A C33 C32 -137.4(10)
N3 C5A C33 C32 43.6(13)
C31 C32 C33 C34 6.8(15)
C31 C32 C33 C5A -179.5(10)
C5A C33 C34 C35 175.8(11)
C32 C33 C34 C35 -10.6(17)
C33 C34 C35 C36 9(2)
C34 C35 C36 C31 -3(2)
C32 C31 C36 C35 -1.0(18)
C4A C31 C36 C35 -178.6(12)
C5A N3 C31A N32A -147.0(9)
C6A N3 C31A N32A 14.5(11)
C5A N3 C31A C36A 35.2(13)
C6A N3 C31A C36A -163.3(9)
C36A C31A N32A C33A 0.6(14)
N3 C31A N32A C33A -177.1(7)
C31A N32A C33A C34A -5.5(14)
N32A C33A C34A C35A 6.4(14)
N32A C33A C34A C37A -176.3(9)
C33A C34A C35A C36A -2.5(14)
C37A C34A C35A C36A -179.8(9)
N32A C31A C36A C35A 2.9(15)
N3 C31A C36A C35A -179.5(8)
C34A C35A C36A C31A -1.9(14)
C33A C34A C37A O31A 174.1(11)
C35A C34A C37A O31A -8.7(17)
C33A C34A C37A O32A -7.0(15)
C35A C34A C37A O32A 170.1(10)
O31A C37A O32A C38A -5.3(18)
C34A C37A O32A C38A 175.9(8)
O1B C1B N4 C2B -26.1(13)
C43 C1B N4 C2B 152.4(9)
O1B C1B N4 C41A 129.3(10)
C43 C1B N4 C41A -52.2(11)
C41A N4 C2B O2B -18.0(14)
C1B N4 C2B O2B 136.3(9)
C41A N4 C2B C51 155.4(9)
C1B N4 C2B C51 -50.2(11)
O3B C3B N5 C51A -148.9(10)
C53 C3B N5 C51A 37.7(12)
O3B C3B N5 C4B 6.0(15)
C53 C3B N5 C4B -167.4(9)
C51A N5 C4B O4B 22.6(17)
C3B N5 C4B O4B -132.8(13)
C51A N5 C4B C61 -160.9(9)
C3B N5 C4B C61 43.7(14)
O5B C5B N6 C6B -148.1(9)
C63 C5B N6 C6B 32.7(12)
O5B C5B N6 C61A 13.7(14)
C63 C5B N6 C61A -165.5(8)
C5B N6 C6B O6B 41.0(13)
C61A N6 C6B O6B -122.9(9)
C5B N6 C6B C41 -132.4(9)
C61A N6 C6B C41 63.6(10)
O6B C6B C41 C46 16.7(14)
N6 C6B C41 C46 -170.1(8)
O6B C6B C41 C42 -159.0(9)
N6 C6B C41 C42 14.2(13)
C46 C41 C42 C43 -2.1(13)
C6B C41 C42 C43 173.5(8)
C41 C42 C43 C44 2.9(13)
C41 C42 C43 C1B -167.3(8)
O1B C1B C43 C42 140.4(10)
N4 C1B C43 C42 -38.0(13)
O1B C1B C43 C44 -30.2(15)
N4 C1B C43 C44 151.4(8)
C42 C43 C44 C45 -1.0(14)
C1B C43 C44 C45 169.6(9)
C43 C44 C45 C46 -1.8(14)
C42 C41 C46 C45 -0.6(14)
C6B C41 C46 C45 -176.4(9)
C44 C45 C46 C41 2.6(15)
C2B N4 C41A N42A 121.3(10)
C1B N4 C41A N42A -33.6(12)
C2B N4 C41A C46A -52.9(12)
C1B N4 C41A C46A 152.2(8)
N4 C41A N42A C43A -172.3(8)
C46A C41A N42A C43A 1.7(14)
C41A N42A C43A C44A 4.5(14)
N42A C43A C44A C45A -6.8(13)
N42A C43A C44A C47A 172.6(9)
C43A C44A C45A C46A 2.9(13)
C47A C44A C45A C46A -176.6(9)
C44A C45A C46A C41A 2.5(14)
N42A C41A C46A C45A -5.2(14)
N4 C41A C46A C45A 169.0(9)
C45A C44A C47A O41A -165.6(11)
C43A C44A C47A O41A 15.0(15)
C45A C44A C47A O42A 20.6(13)
C43A C44A C47A O42A -158.8(9)
O41A C47A O42A C48A -0.3(15)
C44A C47A O42A C48A 173.6(9)
O2B C2B C51 C52 154.6(10)
N4 C2B C51 C52 -18.8(13)
O2B C2B C51 C56 -17.2(13)
N4 C2B C51 C56 169.4(8)
C56 C51 C52 C53 3.3(14)
C2B C51 C52 C53 -168.3(9)
C51 C52 C53 C3B 176.6(10)
C51 C52 C53 C54 -1.9(14)
O3B C3B C53 C52 -118.5(13)
N5 C3B C53 C52 54.3(13)
O3B C3B C53 C54 60.1(15)
N5 C3B C53 C54 -127.2(10)
C52 C53 C54 C55 0.2(14)
C3B C53 C54 C55 -178.4(10)
C53 C54 C55 C56 -0.1(16)
C54 C55 C56 C51 1.5(15)
C52 C51 C56 C55 -3.1(14)
C2B C51 C56 C55 169.3(9)
C3B N5 C51A C56A 52.1(12)
C4B N5 C51A C56A -106.0(11)
C3B N5 C51A N52A -126.3(10)
C4B N5 C51A N52A 75.6(11)
C56A C51A N52A C53A -0.6(15)
N5 C51A N52A C53A 177.6(8)
C51A N52A C53A C54A 2.8(16)
N52A C53A C54A C55A -3.5(15)
N52A C53A C54A C57A 178.5(10)
C53A C54A C55A C56A 2.2(16)
C57A C54A C55A C56A -179.9(10)
C54A C55A C56A C51A -0.1(16)
N52A C51A C56A C55A -0.7(16)
N5 C51A C56A C55A -178.9(9)
C53A C54A C57A O51A -6.5(18)
C55A C54A C57A O51A 175.7(11)
C53A C54A C57A O52A 175.9(10)
C55A C54A C57A O52A -1.9(15)
O51A C57A O52A C58A 2.7(19)
C54A C57A O52A C58A -179.9(11)
O4B C4B C61 C66 30(2)
N5 C4B C61 C66 -146.4(11)
O4B C4B C61 C62 -134.3(14)
N5 C4B C61 C62 49.5(14)
C66 C61 C62 C63 2.5(17)
C4B C61 C62 C63 166.9(10)
C61 C62 C63 C64 2.1(15)
C61 C62 C63 C5B 176.3(10)
O5B C5B C63 C62 -136.1(11)
N6 C5B C63 C62 43.1(13)
O5B C5B C63 C64 38.2(14)
N6 C5B C63 C64 -142.7(9)
C62 C63 C64 C65 -2.8(16)
C5B C63 C64 C65 -177.2(11)
C63 C64 C65 C66 -1.4(19)
C64 C65 C66 C61 6(2)
C62 C61 C66 C65 -7(2)
C4B C61 C66 C65 -171.2(13)
C5B N6 C61A N62A -144.4(9)
C6B N6 C61A N62A 18.9(10)
C5B N6 C61A C66A 35.0(12)
C6B N6 C61A C66A -161.7(8)
C66A C61A N62A C63A 0.5(13)
N6 C61A N62A C63A 179.9(7)
C61A N62A C63A C64A -2.1(13)
N62A C63A C64A C65A 0.5(14)
N62A C63A C64A C67A -179.1(8)
C63A C64A C65A C66A 2.5(15)
C67A C64A C65A C66A -178.0(9)
N62A C61A C66A C65A 2.2(13)
N6 C61A C66A C65A -177.1(7)
C64A C65A C66A C61A -3.7(14)
C65A C64A C67A O61A -10.9(15)
C63A C64A C67A O61A 168.7(9)
C65A C64A C67A O62A 172.1(10)
C63A C64A C67A O62A -8.3(13)
O61A C67A O62A C68A -3.2(18)
C64A C67A O62A C68A 173.2(8)

loop_
_platon_squeeze_void_nr
_platon_squeeze_void_average_x
_platon_squeeze_void_average_y
_platon_squeeze_void_average_z
_platon_squeeze_void_volume
_platon_squeeze_void_count_electrons
_platon_squeeze_void_content
1 0.000 0.498 0.500 977 306 ' '

loop_
_cod_related_entry_id
_cod_related_entry_database
_cod_related_entry_code
1 ChemSpider 30654597
